data_1554459
loop_
_publ_author_name
'Wu, Minming'
'Zhou, Jiadong'
'Luo, Yinqi'
'Zheng, Nan'
'Wang, Cong'
'Liu, Linlin'
'Xie, Zengqi'
'Ma, Yuguang'

_publ_section_title
;
 Construction of J-type aggregates as multi-functional interlayers for
 nonfullerene polymer solar cells
;
_journal_issue 22
_journal_name_full 'Organic Chemistry Frontiers'
_journal_page_first 3324
_journal_paper_doi 10.1039/C8QO00934A
_journal_volume 5
_journal_year 2018
_chemical_formula_moiety 'C40 H40 N O2 S'
_chemical_formula_sum 'C40 H40 N O2 S'
_chemical_formula_weight 598.79
_space_group_crystal_system triclinic
_space_group_IT_number 2
_space_group_name_Hall '-P 1'
_space_group_name_H-M_alt 'P -1'
_atom_sites_solution_hydrogens geom
_atom_sites_solution_primary dual
_audit_creation_date 2018-08-27
_audit_creation_method
;
Olex2 1.2
(compiled 2017.03.02 svn.r3394 for OlexSys, GUI svn.r5324)
;
_audit_update_record
;
2018-08-27 deposited with the CCDC.
2018-10-09 downloaded from the CCDC.
;
_cell_angle_alpha 102.889(12)
_cell_angle_beta 95.068(9)
_cell_angle_gamma 108.260(11)
_cell_formula_units_Z 2
_cell_length_a 8.8009(8)
_cell_length_b 12.3786(18)
_cell_length_c 16.3465(19)
_cell_measurement_reflns_used 1664
_cell_measurement_temperature 100.0(2)
_cell_measurement_theta_max 72.0820
_cell_measurement_theta_min 3.8650
_cell_volume 1624.3(4)
_computing_cell_refinement 'CrysAlisPro 1.171.39.20a (Rigaku OD, 2015)'
_computing_data_collection 'CrysAlisPro 1.171.39.20a (Rigaku OD, 2015)'
_computing_data_reduction 'CrysAlisPro 1.171.39.20a (Rigaku OD, 2015)'
_computing_molecular_graphics 'Olex2 (Dolomanov et al., 2009)'
_computing_publication_material 'Olex2 (Dolomanov et al., 2009)'
_computing_structure_refinement 'ShelXL (Sheldrick, 2015)'
_computing_structure_solution 'ShelXT (Sheldrick, 2015)'
_diffrn_ambient_environment N~2~
_diffrn_ambient_temperature 100.0(2)
_diffrn_detector 'CCD plate'
_diffrn_measured_fraction_theta_full 0.971
_diffrn_measured_fraction_theta_max 0.971
_diffrn_measurement_details
;
List of Runs (angles in degrees, time in seconds):

  # Type    Start    End  Width  t~exp~   \w     \q     \k     \f   Frames
#--------------------------------------------------------------------------
  1  \w    -13.00  72.00   0.50    5.00    --    0.00  19.00  30.00  170
  2  \w    -58.00 -26.00   0.50    5.00    --    0.00 -38.00 120.00   64
  3  \w    -12.00  81.00   0.50    5.00    --    0.00  72.00  90.00  186
  4  \w    -53.00  13.00   0.50    5.00    --    0.00 -57.00-120.00  132
  5  \w      5.00  34.00   0.50   20.00    --    5.00  72.00  30.00   58
  6  \w    -88.00  -9.00   0.50   20.00    --  -98.80  19.00-150.00  158
  7  \w    -55.00 -10.00   0.50   20.00    --  -98.80  57.00 -30.00   90
  8  \w    -92.00 -61.00   0.50   20.00    --  -98.80  72.00 150.00   62
  9  \w   -187.00 -85.00   0.50   20.00    --  -98.80 -19.00-120.00  204
 10  \w   -113.00 -45.00   0.50   20.00    --  -98.80  72.00-120.00  136
 11  \w   -139.00 -99.00   0.50   20.00    --  -98.80 -19.00-180.00   80
 12  \w   -104.00 -22.00   0.50   20.00    --  -98.80  72.00  90.00  164
 13  \w   -102.00 -46.00   0.50   20.00    --  -98.80  72.00 -30.00  112
 14  \w   -109.00 -46.00   0.50   20.00    --  -98.80  72.00-150.00  126
 15  \w   -113.00 -59.00   0.50   20.00    --  -98.80  57.00 -30.00  108
 16  \w    -84.00 -55.00   0.50   20.00    --  -98.80  72.00-180.00   58
 17  \w   -185.00 -90.00   0.50   20.00    --  -98.80 -19.00 -60.00  190
 18  \w   -106.00 -37.00   0.50   20.00    --  -98.80  72.00  30.00  138
 19  \w   -113.00 -32.00   0.50   20.00    --  -98.80  57.00  90.00  162
 20  \w   -111.00 -81.00   0.50   20.00    --  -98.80  72.00 -60.00   60
 21  \w    -47.00 -22.00   0.50   20.00    --  -98.80  72.00 150.00   50
 22  \w   -183.00-158.00   0.50   20.00    --  -98.80 -19.00-180.00   50
 23  \w   -128.00 -93.00   0.50   20.00    --  -98.80 -19.00-150.00   70
 24  \w    -95.00 -60.00   0.50   20.00    --  -98.80  72.00 120.00   70
 25  \w   -186.00-153.00   0.50   20.00    --  -98.80 -19.00-150.00   66
;
_diffrn_measurement_device 'four-circle diffractometer'
_diffrn_measurement_device_type 'XtaLAB AFC12 (RCD3): Kappa single'
_diffrn_measurement_method '\w scans'
_diffrn_orient_matrix_type 'CrysAlisPro convention (1999,Acta A55,543-557)'
_diffrn_orient_matrix_UB_11 -0.0549946000
_diffrn_orient_matrix_UB_12 -0.0300014000
_diffrn_orient_matrix_UB_13 0.0815891000
_diffrn_orient_matrix_UB_21 -0.0256824000
_diffrn_orient_matrix_UB_22 -0.1308916000
_diffrn_orient_matrix_UB_23 -0.0397311000
_diffrn_orient_matrix_UB_31 0.1769634000
_diffrn_orient_matrix_UB_32 0.0209591000
_diffrn_orient_matrix_UB_33 0.0373227000
_diffrn_radiation_monochromator graphite
_diffrn_radiation_probe x-ray
_diffrn_radiation_type CuK\a
_diffrn_radiation_wavelength 1.54184
_diffrn_reflns_av_R_equivalents 0.0904
_diffrn_reflns_av_unetI/netI 0.1240
_diffrn_reflns_Laue_measured_fraction_full 0.971
_diffrn_reflns_Laue_measured_fraction_max 0.971
_diffrn_reflns_limit_h_max 10
_diffrn_reflns_limit_h_min -6
_diffrn_reflns_limit_k_max 11
_diffrn_reflns_limit_k_min -14
_diffrn_reflns_limit_l_max 19
_diffrn_reflns_limit_l_min -19
_diffrn_reflns_number 13263
_diffrn_reflns_point_group_measured_fraction_full 0.971
_diffrn_reflns_point_group_measured_fraction_max 0.971
_diffrn_reflns_theta_full 67.037
_diffrn_reflns_theta_max 67.037
_diffrn_reflns_theta_min 2.815
_diffrn_source 'fine-focus sealed X-ray tube'
_diffrn_source_type 'Enhance (Cu) X-ray Source'
_exptl_absorpt_coefficient_mu 1.154
_exptl_absorpt_correction_T_max 1.00000
_exptl_absorpt_correction_T_min 0.83139
_exptl_absorpt_correction_type multi-scan
_exptl_absorpt_process_details
;
CrysAlisPro 1.171.39.20a (Rigaku Oxford Diffraction, 2015)
Empirical absorption correction using spherical harmonics,
 implemented in SCALE3 ABSPACK scaling algorithm.
;
_exptl_crystal_colour yellow
_exptl_crystal_colour_primary yellow
_exptl_crystal_density_diffrn 1.224
_exptl_crystal_description needle
_exptl_crystal_F_000 638
_exptl_crystal_size_max 0.2
_exptl_crystal_size_mid 0.1
_exptl_crystal_size_min 0.06
_refine_diff_density_max 1.360
_refine_diff_density_min -0.622
_refine_diff_density_rms 0.102
_refine_ls_extinction_method none
_refine_ls_goodness_of_fit_ref 1.039
_refine_ls_hydrogen_treatment constr
_refine_ls_matrix_type full
_refine_ls_number_parameters 399
_refine_ls_number_reflns 5646
_refine_ls_number_restraints 15
_refine_ls_restrained_S_all 1.060
_refine_ls_R_factor_all 0.1733
_refine_ls_R_factor_gt 0.1048
_refine_ls_shift/su_max 0.000
_refine_ls_shift/su_mean 0.000
_refine_ls_structure_factor_coef Fsqd
_refine_ls_weighting_details 'w=1/[\s^2^(Fo^2^)+(0.2000P)^2^] where P=(Fo^2^+2Fc^2^)/3'
_refine_ls_weighting_scheme calc
_refine_ls_wR_factor_gt 0.2799
_refine_ls_wR_factor_ref 0.3361
_reflns_Friedel_coverage 0.000
_reflns_number_gt 2934
_reflns_number_total 5646
_reflns_threshold_expression 'I > 2\s(I)'
_cod_data_source_file c8qo00934a2.cif
_cod_data_source_block IDT_BI_H
_cod_database_code 1554459
_shelx_shelxl_version_number 2014/7
_shelx_space_group_comment
;
The symmetry employed for this shelxl refinement is uniquely defined
by the following loop, which should always be used as a source of
symmetry information in preference to the above space-group names.
They are only intended as comments.
;
_reflns_odcompleteness_completeness 97.25
_reflns_odcompleteness_iscentric 1
_reflns_odcompleteness_theta 66.97
_olex2_refinement_description
;
1. Fixed Uiso
 At 1.2 times of:
  All C(H) groups, All C(H,H) groups, All N(H) groups
 At 1.5 times of:
  All C(H,H,H) groups
2. Restrained distances
 C2-C00W
 1.54 with sigma of 0.01
 C00Z-C2
 1.54 with sigma of 0.01
 C00J-C00Z
 1.54 with sigma of 0.01
3. Uiso/Uaniso restraints and constraints
Uanis(C2) \\sim Ueq, Uanis(C017) \\sim Ueq: with sigma of 0.01 and sigma for
terminal atoms of 0.02
4.a Secondary CH2 refined with riding coordinates:
 C00C(H00A,H00B), C00J(H00C,H00F), C00N(H00G,H00J), C00T(H00K,H00M), C00W(H00N,
 H00R), C00X(H00S,H00T), C00Y(H00U,H00W), C00Z(H00X,H00Y), C016(H01D,H01E),
 C2(H2A,H2B)
4.b Aromatic/amide H refined with riding coordinates:
 N004(H004), C006(H006), C007(H007), C00D(H00D), C00E(H00E), C00H(H00H),
 C00I(H00I), C00L(H00L), C00O(H00O), C00P(H00P), C00Q(H00Q), C00V(H00V),
 C010(H010), C013(H013)
4.c Idealised Me refined as rotating group:
 C014(H01A,H01B,H01C), C017(H01F,H01G,H01H)
;
_olex2_submission_special_instructions 'No special instructions were received'
_oxdiff_exptl_absorpt_empirical_details
;
Empirical correction (ABSPACK) includes:
- Absorption correction using spherical harmonics
- Frame scaling
;
_oxdiff_exptl_absorpt_empirical_full_max 1.556
_oxdiff_exptl_absorpt_empirical_full_min 0.637

loop_
_space_group_symop_operation_xyz
'x, y, z'
'-x, -y, -z'

loop_
_atom_site_label
_atom_site_type_symbol
_atom_site_fract_x
_atom_site_fract_y
_atom_site_fract_z
_atom_site_U_iso_or_equiv
_atom_site_adp_type
_atom_site_occupancy
_atom_site_site_symmetry_order
_atom_site_calc_flag
_atom_site_refinement_flags_posn
_atom_site_refinement_flags_adp
S001 S -0.20361(16) 0.64853(15) 0.32525(12) 0.0462(5) Uani 1 1 d . .
O002 O -0.2791(5) 1.0048(4) 0.0018(3) 0.0516(13) Uani 1 1 d . .
O003 O -0.6134(5) 0.8171(5) 0.1646(3) 0.0610(15) Uani 1 1 d . .
N004 N -0.4753(6) 0.9217(5) 0.0770(4) 0.0511(15) Uani 1 1 d . .
H004 H -0.5487 0.9484 0.0609 0.061 Uiso 1 1 calc R .
C005 C 0.3514(6) 0.7067(5) 0.4296(4) 0.0374(15) Uani 1 1 d . .
C006 C 0.4655(7) 0.7587(6) 0.3818(5) 0.0432(15) Uani 1 1 d . .
H006 H 0.4535 0.7244 0.3238 0.052 Uiso 1 1 calc R .
C007 C -0.0338(7) 0.8140(6) 0.1443(4) 0.0430(16) Uani 1 1 d . .
H007 H 0.0690 0.8081 0.1440 0.052 Uiso 1 1 calc R .
C008 C 0.2065(6) 0.5944(5) 0.3845(4) 0.0369(14) Uani 1 1 d . .
C009 C 0.1109(6) 0.5424(5) 0.4481(4) 0.0391(15) Uani 1 1 d . .
C00A C 0.6173(6) 0.9153(6) 0.5068(5) 0.0434(16) Uani 1 1 d . .
C00B C 0.2611(7) 0.5007(5) 0.3299(4) 0.0388(14) Uani 1 1 d . .
C00C C 0.7641(7) 1.0228(6) 0.5501(5) 0.0516(18) Uani 1 1 d . .
H00A H 0.7327 1.0749 0.5936 0.062 Uiso 1 1 calc R .
H00B H 0.8035 1.0650 0.5086 0.062 Uiso 1 1 calc R .
C00D C 0.0721(7) 0.6869(5) 0.2710(4) 0.0416(15) Uani 1 1 d . .
H00D H 0.1563 0.7112 0.2413 0.050 Uiso 1 1 calc R .
C00E C 0.3703(6) 0.7638(6) 0.5144(4) 0.0421(16) Uani 1 1 d . .
H00E H 0.2949 0.7326 0.5468 0.050 Uiso 1 1 calc R .
C00F C -0.3394(7) 0.8268(6) 0.1435(4) 0.0426(15) Uani 1 1 d . .
C00G C -0.2367(7) 0.8831(6) 0.0939(4) 0.0420(15) Uani 1 1 d . .
C00H C 0.1769(8) 0.4321(6) 0.2511(5) 0.0488(17) Uani 1 1 d . .
H00H H 0.0877 0.4466 0.2273 0.059 Uiso 1 1 calc R .
C00I C 0.5945(7) 0.8601(6) 0.4207(5) 0.0454(17) Uani 1 1 d . .
H00I H 0.6689 0.8927 0.3883 0.055 Uiso 1 1 calc R .
C00J C 0.4086(9) 0.2210(7) 0.1915(5) 0.062(2) Uani 1 1 d D .
H00C H 0.4586 0.1903 0.2319 0.075 Uiso 1 1 calc R .
H00F H 0.3138 0.1571 0.1574 0.075 Uiso 1 1 calc R .
C00K C -0.1331(6) 0.7588(5) 0.1974(4) 0.0392(14) Uani 1 1 d . .
C00L C -0.0821(7) 0.8754(6) 0.0936(4) 0.0430(15) Uani 1 1 d . .
H00L H -0.0136 0.9112 0.0599 0.052 Uiso 1 1 calc R .
C00M C 0.0798(6) 0.6304(5) 0.3368(4) 0.0398(15) Uani 1 1 d . .
C00N C 0.9017(7) 0.9899(6) 0.5912(5) 0.0475(17) Uani 1 1 d . .
H00G H 0.9270 0.9332 0.5482 0.057 Uiso 1 1 calc R .
H00J H 0.9980 1.0600 0.6107 0.057 Uiso 1 1 calc R .
C00O C 0.3959(6) 0.4784(6) 0.3638(4) 0.0432(16) Uani 1 1 d . .
H00O H 0.4565 0.5250 0.4166 0.052 Uiso 1 1 calc R .
C00P C 0.4402(8) 0.3861(6) 0.3188(5) 0.0478(17) Uani 1 1 d . .
H00P H 0.5291 0.3714 0.3427 0.057 Uiso 1 1 calc R .
C00Q C -0.1566(6) 0.5098(5) 0.4914(4) 0.0410(15) Uani 1 1 d . .
H00Q H -0.2587 0.5173 0.4857 0.049 Uiso 1 1 calc R .
C00S C -0.3233(7) 0.9467(6) 0.0505(4) 0.0439(16) Uani 1 1 d . .
C00T C 0.8613(8) 0.9378(7) 0.6662(5) 0.060(2) Uani 1 1 d . .
H00K H 0.8300 0.9925 0.7078 0.071 Uiso 1 1 calc R .
H00M H 0.7689 0.8652 0.6462 0.071 Uiso 1 1 calc R .
C00U C -0.4943(7) 0.8498(6) 0.1317(4) 0.0461(17) Uani 1 1 d . .
C00V C 0.4989(7) 0.8665(6) 0.5520(5) 0.0440(16) Uani 1 1 d . .
H00V H 0.5067 0.9041 0.6090 0.053 Uiso 1 1 calc R .
C00W C 0.7306(13) 0.4040(9) 0.0746(6) 0.087(3) Uani 1 1 d D .
H00N H 0.8416 0.4505 0.1020 0.105 Uiso 1 1 calc R .
H00R H 0.7323 0.3290 0.0417 0.105 Uiso 1 1 calc R .
C00X C 1.0004(8) 0.9124(6) 0.7092(5) 0.0563(19) Uani 1 1 d . .
H00S H 0.9766 0.8990 0.7636 0.068 Uiso 1 1 calc R .
H00T H 1.0976 0.9814 0.7203 0.068 Uiso 1 1 calc R .
C00Y C 1.0345(8) 0.8063(7) 0.6577(5) 0.0540(18) Uani 1 1 d . .
H00U H 0.9367 0.7373 0.6448 0.065 Uiso 1 1 calc R .
H00W H 1.0633 0.8206 0.6042 0.065 Uiso 1 1 calc R .
C00Z C 0.5258(13) 0.2602(8) 0.1346(7) 0.098(3) Uani 1 1 d D .
H00X H 0.5944 0.2122 0.1330 0.117 Uiso 1 1 calc R .
H00Y H 0.4616 0.2358 0.0780 0.117 Uiso 1 1 calc R .
C010 C -0.2914(7) 0.7643(6) 0.1946(4) 0.0441(16) Uani 1 1 d . .
H010 H -0.3620 0.7265 0.2267 0.053 Uiso 1 1 calc R .
C011 C -0.0474(6) 0.5507(5) 0.4395(4) 0.0392(15) Uani 1 1 d . .
C012 C 0.3551(8) 0.3163(6) 0.2396(5) 0.0524(18) Uani 1 1 d . .
C013 C 0.2225(8) 0.3411(7) 0.2062(5) 0.0537(18) Uani 1 1 d . .
H013 H 0.1633 0.2960 0.1528 0.064 Uiso 1 1 calc R .
C014 C 1.1701(9) 0.7816(8) 0.7047(5) 0.067(2) Uani 1 1 d . .
H01A H 1.1733 0.7060 0.6757 0.100 Uiso 1 1 calc GR .
H01B H 1.1516 0.7815 0.7617 0.100 Uiso 1 1 calc GR .
H01C H 1.2718 0.8417 0.7066 0.100 Uiso 1 1 calc GR .
C015 C -0.0598(6) 0.6043(5) 0.3711(4) 0.0415(15) Uani 1 1 d . .
C016 C 0.6849(15) 0.4623(13) 0.0154(8) 0.122(4) Uani 1 1 d . .
H01D H 0.5782 0.4123 -0.0164 0.146 Uiso 1 1 calc R .
H01E H 0.6735 0.5343 0.0480 0.146 Uiso 1 1 calc R .
C017 C 0.783(2) 0.4917(15) -0.0424(10) 0.187(7) Uani 1 1 d . U
H01F H 0.8781 0.4709 -0.0324 0.281 Uiso 1 1 calc GR .
H01G H 0.8150 0.5751 -0.0363 0.281 Uiso 1 1 calc GR .
H01H H 0.7253 0.4499 -0.0990 0.281 Uiso 1 1 calc GR .
C1 C -0.0766(6) 0.7014(6) 0.2566(4) 0.0394(15) Uani 1 1 d . .
C2 C 0.635(2) 0.3793(11) 0.1441(10) 0.185(7) Uani 1 1 d D U
H2A H 0.7112 0.4021 0.1966 0.222 Uiso 1 1 calc R .
H2B H 0.5707 0.4309 0.1514 0.222 Uiso 1 1 calc R .

loop_
_atom_site_aniso_label
_atom_site_aniso_U_11
_atom_site_aniso_U_22
_atom_site_aniso_U_33
_atom_site_aniso_U_23
_atom_site_aniso_U_13
_atom_site_aniso_U_12
S001 0.0189(7) 0.0667(11) 0.0758(12) 0.0482(9) 0.0137(7) 0.0239(7)
O002 0.030(2) 0.075(3) 0.077(3) 0.056(3) 0.018(2) 0.030(2)
O003 0.029(2) 0.103(4) 0.086(4) 0.065(3) 0.023(2) 0.039(2)
N004 0.028(3) 0.080(4) 0.075(4) 0.054(3) 0.017(3) 0.033(3)
C005 0.015(3) 0.045(3) 0.067(4) 0.033(3) 0.010(3) 0.018(2)
C006 0.028(3) 0.053(4) 0.061(4) 0.030(3) 0.012(3) 0.019(3)
C007 0.019(3) 0.059(4) 0.064(4) 0.035(3) 0.012(3) 0.016(3)
C008 0.015(3) 0.048(4) 0.059(4) 0.031(3) 0.004(2) 0.016(2)
C009 0.017(3) 0.054(4) 0.060(4) 0.032(3) 0.009(3) 0.018(3)
C00A 0.017(3) 0.048(4) 0.075(5) 0.030(4) 0.006(3) 0.016(3)
C00B 0.027(3) 0.044(3) 0.056(4) 0.028(3) 0.013(3) 0.017(3)
C00C 0.027(3) 0.054(4) 0.083(5) 0.037(4) 0.007(3) 0.014(3)
C00D 0.022(3) 0.053(4) 0.067(4) 0.036(3) 0.015(3) 0.021(3)
C00E 0.020(3) 0.054(4) 0.066(5) 0.032(4) 0.009(3) 0.019(3)
C00F 0.027(3) 0.059(4) 0.058(4) 0.035(3) 0.012(3) 0.022(3)
C00G 0.025(3) 0.058(4) 0.059(4) 0.034(3) 0.009(3) 0.022(3)
C00H 0.040(4) 0.059(4) 0.064(5) 0.033(4) 0.015(3) 0.026(3)
C00I 0.022(3) 0.052(4) 0.080(5) 0.038(4) 0.017(3) 0.020(3)
C00J 0.058(4) 0.061(5) 0.085(6) 0.026(4) 0.025(4) 0.034(4)
C00K 0.020(3) 0.049(4) 0.060(4) 0.030(3) 0.006(3) 0.016(2)
C00L 0.026(3) 0.057(4) 0.060(4) 0.033(3) 0.011(3) 0.020(3)
C00M 0.016(3) 0.048(4) 0.067(4) 0.034(3) 0.006(3) 0.014(2)
C00N 0.025(3) 0.050(4) 0.076(5) 0.031(4) 0.005(3) 0.015(3)
C00O 0.019(3) 0.060(4) 0.071(4) 0.037(4) 0.013(3) 0.025(3)
C00P 0.035(3) 0.057(4) 0.067(5) 0.028(4) 0.018(3) 0.025(3)
C00Q 0.016(3) 0.050(4) 0.072(4) 0.036(3) 0.008(3) 0.016(2)
C00S 0.028(3) 0.060(4) 0.056(4) 0.030(4) 0.007(3) 0.023(3)
C00T 0.029(3) 0.062(5) 0.094(6) 0.034(4) 0.005(3) 0.017(3)
C00U 0.027(3) 0.064(4) 0.065(4) 0.038(4) 0.010(3) 0.025(3)
C00V 0.024(3) 0.045(4) 0.068(5) 0.024(3) 0.003(3) 0.014(3)
C00W 0.094(7) 0.097(7) 0.098(7) 0.046(6) 0.051(6) 0.047(6)
C00X 0.035(3) 0.057(4) 0.083(5) 0.031(4) 0.008(3) 0.015(3)
C00Y 0.037(4) 0.067(5) 0.067(5) 0.029(4) 0.005(3) 0.023(3)
C00Z 0.104(8) 0.079(7) 0.134(9) 0.031(6) 0.067(7) 0.050(6)
C010 0.026(3) 0.062(4) 0.063(4) 0.039(4) 0.011(3) 0.024(3)
C011 0.016(3) 0.053(4) 0.065(4) 0.039(3) 0.010(3) 0.016(2)
C012 0.040(4) 0.058(4) 0.073(5) 0.028(4) 0.024(4) 0.025(3)
C013 0.046(4) 0.063(4) 0.062(5) 0.024(4) 0.015(3) 0.026(3)
C014 0.051(4) 0.091(6) 0.083(6) 0.048(5) 0.017(4) 0.040(4)
C015 0.018(3) 0.049(4) 0.067(4) 0.030(3) 0.005(3) 0.015(3)
C016 0.107(9) 0.159(12) 0.107(9) 0.019(9) -0.012(7) 0.076(9)
C017 0.293(17) 0.178(13) 0.137(11) 0.110(10) 0.092(12) 0.080(11)
C1 0.017(3) 0.059(4) 0.057(4) 0.036(3) 0.012(3) 0.017(3)
C2 0.184(10) 0.171(10) 0.213(11) 0.041(8) 0.106(8) 0.067(8)

loop_
_atom_type_symbol
_atom_type_description
_atom_type_scat_dispersion_real
_atom_type_scat_dispersion_imag
_atom_type_scat_source
C C 0.0181 0.0091 'International Tables Vol C Tables 4.2.6.8 and 6.1.1.4'
H H 0.0000 0.0000 'International Tables Vol C Tables 4.2.6.8 and 6.1.1.4'
N N 0.0311 0.0180 'International Tables Vol C Tables 4.2.6.8 and 6.1.1.4'
O O 0.0492 0.0322 'International Tables Vol C Tables 4.2.6.8 and 6.1.1.4'
S S 0.3331 0.5567 'International Tables Vol C Tables 4.2.6.8 and 6.1.1.4'

loop_
_geom_angle_atom_site_label_1
_geom_angle_atom_site_label_2
_geom_angle_atom_site_label_3
_geom_angle
_geom_angle_site_symmetry_1
_geom_angle_site_symmetry_3
C015 S001 C1 90.9(3) . .
C00S N004 H004 123.5 . .
C00U N004 H004 123.5 . .
C00U N004 C00S 112.9(4) . .
C006 C005 C008 119.4(6) . .
C00E C005 C006 117.7(6) . .
C00E C005 C008 122.8(5) . .
C005 C006 H006 119.9 . .
C00I C006 C005 120.2(7) . .
C00I C006 H006 119.9 . .
C00K C007 H007 118.5 . .
C00L C007 H007 118.5 . .
C00L C007 C00K 123.0(5) . .
C009 C008 C005 111.4(5) . .
C009 C008 C00B 109.2(5) . .
C009 C008 C00M 100.8(4) . .
C00B C008 C005 111.6(4) . .
C00B C008 C00M 115.2(5) . .
C00M C008 C005 108.2(5) . .
C00Q C009 C008 129.4(5) 2_566 .
C00Q C009 C011 119.5(5) 2_566 .
C011 C009 C008 111.1(5) . .
C00I C00A C00C 121.9(6) . .
C00I C00A C00V 116.9(6) . .
C00V C00A C00C 121.3(7) . .
C00H C00B C008 122.7(5) . .
C00H C00B C00O 118.4(6) . .
C00O C00B C008 118.8(6) . .
C00A C00C H00A 109.2 . .
C00A C00C H00B 109.2 . .
C00A C00C C00N 112.0(5) . .
H00A C00C H00B 107.9 . .
C00N C00C H00A 109.2 . .
C00N C00C H00B 109.2 . .
C00M C00D H00D 124.3 . .
C1 C00D H00D 124.3 . .
C1 C00D C00M 111.4(5) . .
C005 C00E H00E 119.4 . .
C005 C00E C00V 121.3(6) . .
C00V C00E H00E 119.4 . .
C00G C00F C00U 108.6(5) . .
C010 C00F C00G 121.7(5) . .
C010 C00F C00U 129.6(5) . .
C00F C00G C00S 107.6(5) . .
C00L C00G C00F 120.2(5) . .
C00L C00G C00S 132.1(5) . .
C00B C00H H00H 119.4 . .
C00B C00H C013 121.1(6) . .
C013 C00H H00H 119.4 . .
C006 C00I C00A 122.2(6) . .
C006 C00I H00I 118.9 . .
C00A C00I H00I 118.9 . .
H00C C00J H00F 107.7 . .
C00Z C00J H00C 108.8 . .
C00Z C00J H00F 108.8 . .
C00Z C00J C012 114.0(6) . .
C012 C00J H00C 108.8 . .
C012 C00J H00F 108.8 . .
C007 C00K C1 122.9(5) . .
C010 C00K C007 117.8(5) . .
C010 C00K C1 119.2(5) . .
C007 C00L C00G 118.3(5) . .
C007 C00L H00L 120.9 . .
C00G C00L H00L 120.9 . .
C00D C00M C008 137.2(5) . .
C015 C00M C008 109.6(5) . .
C015 C00M C00D 113.1(5) . .
C00C C00N H00G 108.8 . .
C00C C00N H00J 108.8 . .
H00G C00N H00J 107.7 . .
C00T C00N C00C 113.9(5) . .
C00T C00N H00G 108.8 . .
C00T C00N H00J 108.8 . .
C00B C00O H00O 119.9 . .
C00B C00O C00P 120.2(7) . .
C00P C00O H00O 119.9 . .
C00O C00P H00P 119.2 . .
C012 C00P C00O 121.5(6) . .
C012 C00P H00P 119.2 . .
C009 C00Q H00Q 120.5 2_566 .
C011 C00Q C009 119.0(5) . 2_566
C011 C00Q H00Q 120.5 . .
O002 C00S N004 125.6(5) . .
O002 C00S C00G 129.3(5) . .
N004 C00S C00G 105.1(5) . .
C00N C00T H00K 108.9 . .
C00N C00T H00M 108.9 . .
H00K C00T H00M 107.7 . .
C00X C00T C00N 113.5(5) . .
C00X C00T H00K 108.9 . .
C00X C00T H00M 108.9 . .
O003 C00U N004 125.6(5) . .
O003 C00U C00F 128.6(5) . .
N004 C00U C00F 105.7(5) . .
C00A C00V H00V 119.2 . .
C00E C00V C00A 121.6(7) . .
C00E C00V H00V 119.2 . .
H00N C00W H00R 106.8 . .
C016 C00W H00N 107.1 . .
C016 C00W H00R 107.1 . .
C016 C00W C2 121.0(12) . .
C2 C00W H00N 107.1 . .
C2 C00W H00R 107.1 . .
C00T C00X H00S 108.7 . .
C00T C00X H00T 108.7 . .
C00T C00X C00Y 114.2(7) . .
H00S C00X H00T 107.6 . .
C00Y C00X H00S 108.7 . .
C00Y C00X H00T 108.7 . .
C00X C00Y H00U 109.2 . .
C00X C00Y H00W 109.2 . .
H00U C00Y H00W 107.9 . .
C014 C00Y C00X 112.2(7) . .
C014 C00Y H00U 109.2 . .
C014 C00Y H00W 109.2 . .
C00J C00Z H00X 105.7 . .
C00J C00Z H00Y 105.7 . .
H00X C00Z H00Y 106.1 . .
C2 C00Z C00J 126.6(8) . .
C2 C00Z H00X 105.7 . .
C2 C00Z H00Y 105.7 . .
C00F C010 C00K 118.9(5) . .
C00F C010 H010 120.5 . .
C00K C010 H010 120.5 . .
C009 C011 C015 106.4(5) . .
C00Q C011 C009 121.5(5) . .
C00Q C011 C015 132.1(5) . .
C00P C012 C00J 120.4(6) . .
C00P C012 C013 117.4(6) . .
C013 C012 C00J 122.2(8) . .
C00H C013 C012 121.3(7) . .
C00H C013 H013 119.3 . .
C012 C013 H013 119.3 . .
C00Y C014 H01A 109.5 . .
C00Y C014 H01B 109.5 . .
C00Y C014 H01C 109.5 . .
H01A C014 H01B 109.5 . .
H01A C014 H01C 109.5 . .
H01B C014 H01C 109.5 . .
C00M C015 S001 112.7(4) . .
C00M C015 C011 112.1(5) . .
C011 C015 S001 135.2(4) . .
C00W C016 H01D 107.6 . .
C00W C016 H01E 107.6 . .
H01D C016 H01E 107.0 . .
C017 C016 C00W 119.1(12) . .
C017 C016 H01D 107.6 . .
C017 C016 H01E 107.6 . .
C016 C017 H01F 109.5 . .
C016 C017 H01G 109.5 . .
C016 C017 H01H 109.5 . .
H01F C017 H01G 109.5 . .
H01F C017 H01H 109.5 . .
H01G C017 H01H 109.5 . .
C00D C1 S001 112.0(4) . .
C00D C1 C00K 129.3(5) . .
C00K C1 S001 118.5(4) . .
C00W C2 H2A 107.6 . .
C00W C2 H2B 107.6 . .
C00Z C2 C00W 118.7(10) . .
C00Z C2 H2A 107.6 . .
C00Z C2 H2B 107.6 . .
H2A C2 H2B 107.1 . .

loop_
_geom_bond_atom_site_label_1
_geom_bond_atom_site_label_2
_geom_bond_distance
_geom_bond_site_symmetry_2
S001 C015 1.707(6) .
S001 C1 1.740(5) .
O002 C00S 1.199(7) .
O003 C00U 1.218(7) .
N004 H004 0.8600 .
N004 C00S 1.406(7) .
N004 C00U 1.381(8) .
C005 C006 1.411(8) .
C005 C008 1.539(8) .
C005 C00E 1.378(9) .
C006 H006 0.9300 .
C006 C00I 1.376(9) .
C007 H007 0.9300 .
C007 C00K 1.417(8) .
C007 C00L 1.366(8) .
C008 C009 1.522(8) .
C008 C00B 1.528(8) .
C008 C00M 1.536(7) .
C009 C00Q 1.393(8) 2_566
C009 C011 1.425(7) .
C00A C00C 1.510(9) .
C00A C00I 1.386(10) .
C00A C00V 1.392(8) .
C00B C00H 1.371(10) .
C00B C00O 1.396(7) .
C00C H00A 0.9700 .
C00C H00B 0.9700 .
C00C C00N 1.540(8) .
C00D H00D 0.9300 .
C00D C00M 1.415(8) .
C00D C1 1.383(7) .
C00E H00E 0.9300 .
C00E C00V 1.379(9) .
C00F C00G 1.396(8) .
C00F C00U 1.482(7) .
C00F C010 1.381(8) .
C00G C00L 1.393(7) .
C00G C00S 1.495(8) .
C00H H00H 0.9300 .
C00H C013 1.391(10) .
C00I H00I 0.9300 .
C00J H00C 0.9700 .
C00J H00F 0.9700 .
C00J C00Z 1.491(8) .
C00J C012 1.494(9) .
C00K C010 1.414(7) .
C00K C1 1.460(8) .
C00L H00L 0.9300 .
C00M C015 1.371(7) .
C00N H00G 0.9700 .
C00N H00J 0.9700 .
C00N C00T 1.527(10) .
C00O H00O 0.9300 .
C00O C00P 1.398(9) .
C00P H00P 0.9300 .
C00P C012 1.381(10) .
C00Q C009 1.393(8) 2_566
C00Q H00Q 0.9300 .
C00Q C011 1.389(8) .
C00T H00K 0.9700 .
C00T H00M 0.9700 .
C00T C00X 1.510(9) .
C00V H00V 0.9300 .
C00W H00N 0.9700 .
C00W H00R 0.9700 .
C00W C016 1.430(14) .
C00W C2 1.504(9) .
C00X H00S 0.9700 .
C00X H00T 0.9700 .
C00X C00Y 1.524(10) .
C00Y H00U 0.9700 .
C00Y H00W 0.9700 .
C00Y C014 1.509(9) .
C00Z H00X 0.9700 .
C00Z H00Y 0.9700 .
C00Z C2 1.450(9) .
C010 H010 0.9300 .
C011 C015 1.435(8) .
C012 C013 1.393(9) .
C013 H013 0.9300 .
C014 H01A 0.9600 .
C014 H01B 0.9600 .
C014 H01C 0.9600 .
C016 H01D 0.9700 .
C016 H01E 0.9700 .
C016 C017 1.368(16) .
C017 H01F 0.9600 .
C017 H01G 0.9600 .
C017 H01H 0.9600 .
C2 H2A 0.9700 .
C2 H2B 0.9700 .
